data_2310810
loop_
_publ_author_name
'Shineman, R.S.'
'King, A.J.'

_publ_section_title
;
 The space group of calcium peroxide octahydrate
;
_journal_name_full 'Acta Crystallographica (1,1948-23,1967)'
_journal_page_first 67
_journal_page_last 68
_journal_volume 4
_journal_year 1951
_chemical_formula_sum 'Ca H16 O10'
_chemical_name_systematic 'Ca O2 (H2 O)8'
_space_group_IT_number 124
_symmetry_space_group_name_Hall '-P 4 2c'
_symmetry_space_group_name_H-M 'P 4/m c c'
_cell_angle_alpha 90
_cell_angle_beta 90
_cell_angle_gamma 90
_cell_formula_units_Z 2
_cell_length_a 6.21
_cell_length_b 6.21
_cell_length_c 11
_cell_volume 424.205
_citation_journal_id_ASTM ACCRA9
_cod_data_source_file Shineman_ACCRA9_1951_541.cif
_cod_data_source_block H16Ca1O10
_cod_depositor_comments
;
 Marking attached hydrogen atoms.

 Antanas Vaitkus,
 2017-08-09
;
_cod_original_cell_volume 424.2051
_cod_original_formula_sum 'H16 Ca1 O10'
_cod_database_code 2310810

loop_
_symmetry_equiv_pos_as_xyz
x,y,z
-y,x,z
-x,-y,z
y,-x,z
x,-y,-z+1/2
y,x,-z+1/2
-x,y,-z+1/2
-y,-x,-z+1/2
-x,-y,-z
y,-x,-z
x,y,-z
-y,x,-z
-x,y,z-1/2
-y,-x,z-1/2
x,-y,z-1/2
y,x,z-1/2

loop_
_atom_site_label
_atom_site_type_symbol
_atom_site_fract_x
_atom_site_fract_y
_atom_site_fract_z
_atom_site_occupancy
_atom_site_U_iso_or_equiv
_atom_site_attached_hydrogens
Ca1 Ca+2 0 0 0.25 1 0.0 0
O1 O-2 0.3 0.11 0.13 1 0.0 2
O2 O-1 0.5 0.5 0.19 1 0.0 0
